data_7025174
loop_
_publ_author_name
'Mart\'inez Belmonte, Marta'
'Wezenberg, Sander J.'
'Haak, Robert M.'
'Anselmo, Daniele'
'Escudero-Ad\'an, Eduardo C'
'Benet-Buchholz, Jordi'
'Kleij, Arjan W.'

_publ_section_title
;
 Self-assembly of Zn(salphen) complexes: steric regulation, stability
 studies and crystallographic analysis revealing an unexpected dimeric
 3,3'-t-Bu-substituted Zn(salphen) complex.
;
_journal_issue 19
_journal_name_full 'Dalton transactions (Cambridge, England : 2003)'
_journal_page_first 4541
_journal_page_last 4550
_journal_paper_doi 10.1039/b925560e
_journal_volume 39
_journal_year 2010
_chemical_formula_sum 'C52 H44 N4 O4 Zn2'
_chemical_formula_weight 919.65
_chemical_name_systematic
;
?
;
_space_group_IT_number 29
_symmetry_cell_setting orthorhombic
_symmetry_space_group_name_Hall 'P 2c -2ac'
_symmetry_space_group_name_H-M 'P c a 21'
_atom_sites_solution_hydrogens geom
_atom_sites_solution_primary direct
_atom_sites_solution_secondary difmap
_audit_creation_method SHELXL-97
_cell_angle_alpha 90.00
_cell_angle_beta 90.00
_cell_angle_gamma 90.00
_cell_formula_units_Z 4
_cell_length_a 14.6644(5)
_cell_length_b 12.6647(4)
_cell_length_c 22.4167(6)
_cell_measurement_reflns_used 5471
_cell_measurement_temperature 100(2)
_cell_measurement_theta_max 37.92
_cell_measurement_theta_min 3.22
_cell_volume 4163.2(2)
_computing_cell_refinement 'Bruker APEX2 v2009.1-0'
_computing_data_collection 'Bruker APEX2 v2009.1-0'
_computing_data_reduction 'Bruker SAINT V7.60A'
_computing_molecular_graphics 'Bruker SHELXTL'
_computing_publication_material 'Bruker SHELXTL'
_computing_structure_refinement 'SHELXS-97 (Sheldrick, 2008)'
_computing_structure_solution 'SHELXS-97 (Sheldrick, 2008)'
_diffrn_ambient_temperature 100(2)
_diffrn_detector_area_resol_mean 512
_diffrn_detector_type '4K CCD area detector APEX II'
_diffrn_measured_fraction_theta_full 0.937
_diffrn_measured_fraction_theta_max 0.937
_diffrn_measurement_device_type 'Kappa 4-axis goniometer bruker-nonius'
_diffrn_measurement_method
;
Fullsphere data collection, phi and omega scans
;
_diffrn_measurement_specimen_support 'magnetic support whith 10 micron nylon fiber cryoloop'
_diffrn_radiation_monochromator 'Multilayer Montel 200 mirrors'
_diffrn_radiation_type MoK\a
_diffrn_radiation_wavelength 0.71073
_diffrn_reflns_av_R_equivalents 0.0289
_diffrn_reflns_av_sigmaI/netI 0.0605
_diffrn_reflns_limit_h_max 7
_diffrn_reflns_limit_h_min -26
_diffrn_reflns_limit_k_max 10
_diffrn_reflns_limit_k_min -22
_diffrn_reflns_limit_l_max 21
_diffrn_reflns_limit_l_min -39
_diffrn_reflns_number 33023
_diffrn_reflns_theta_full 39.31
_diffrn_reflns_theta_max 39.31
_diffrn_reflns_theta_min 2.80
_diffrn_source 'rotating anode X-ray tube'
_diffrn_source_current 70
_diffrn_source_power 50
_diffrn_source_size '3 mm x 0.3 mm fine focus'
_diffrn_source_type 'Bruker-Nonius FR 591'
_exptl_absorpt_coefficient_mu 1.206
_exptl_absorpt_correction_T_max 1.0
_exptl_absorpt_correction_T_min 0.66
_exptl_absorpt_correction_type empirical
_exptl_absorpt_process_details
;
SADABS Version 2008/1 Bruker-Nonius
Blessing, Acta Cryst. (1995) A51 33-38
;
_exptl_crystal_colour orange
_exptl_crystal_density_diffrn 1.467
_exptl_crystal_density_method 'not measured'
_exptl_crystal_description block
_exptl_crystal_F_000 1904
_exptl_crystal_size_max 0.50
_exptl_crystal_size_mid 0.20
_exptl_crystal_size_min 0.10
_refine_diff_density_max 0.788
_refine_diff_density_min -0.427
_refine_diff_density_rms 0.078
_refine_ls_abs_structure_details 'Flack H D (1983), Acta Cryst. A39, 876-881'
_refine_ls_abs_structure_Flack 0.002(4)
_refine_ls_extinction_method none
_refine_ls_goodness_of_fit_ref 0.982
_refine_ls_hydrogen_treatment noref
_refine_ls_matrix_type full
_refine_ls_number_parameters 559
_refine_ls_number_reflns 17366
_refine_ls_number_restraints 1
_refine_ls_restrained_S_all 0.982
_refine_ls_R_factor_all 0.0403
_refine_ls_R_factor_gt 0.0322
_refine_ls_shift/su_max 0.004
_refine_ls_shift/su_mean 0.000
_refine_ls_structure_factor_coef Fsqd
_refine_ls_weighting_details 'calc w=1/[\s^2^(Fo^2^)+(0.0300P)^2^+0.0000P] where P=(Fo^2^+2Fc^2^)/3'
_refine_ls_weighting_scheme calc
_refine_ls_wR_factor_gt 0.0723
_refine_ls_wR_factor_ref 0.0748
_reflns_number_gt 15142
_reflns_number_total 17366
_reflns_threshold_expression >2sigma(I)
_cod_data_source_file b925560e.txt
_cod_data_source_block awk319pca21
_cod_depositor_comments
;
The following automatic conversions were performed:
'_diffrn_measurement_specimen_suppport' tag replaced with
'_diffrn_measurement_specimen_support'.

Automatic conversion script
Id: cif_correct_tags 1440 2010-10-19 06:21:57Z saulius 

The following automatic conversions were performed:

'_symmetry_cell_setting' value 'Orthorhombic' changed to
'orthorhombic' according to
/home/saulius/struct/CIF-dictionaries/cif_core.dic dictionary named
'cif_core.dic' version 2.4.2 from 2011-04-26.

Automatic conversion script
Id: cif_fix_values 1891 2012-01-12 08:04:46Z andrius 

2018-02-23
Z value and formula fixed to values more according to usual
chemical conventions.                 miguel
;
_cod_original_formula_sum 'C69.33 H58.67 N5.33 O5.33 Zn2.67'
_cod_original_formula_weight 1226.20
_cod_original_formula_units_Z 3
_cod_original_sg_symbol_H-M Pca2(1)
_cod_database_code 7025174

loop_
_symmetry_equiv_pos_as_xyz
'x, y, z'
'-x, -y, z+1/2'
'x+1/2, -y, z'
'-x+1/2, y, z+1/2'

loop_
_atom_site_label
_atom_site_type_symbol
_atom_site_fract_x
_atom_site_fract_y
_atom_site_fract_z
_atom_site_U_iso_or_equiv
_atom_site_adp_type
_atom_site_occupancy
_atom_site_symmetry_multiplicity
_atom_site_calc_flag
_atom_site_refinement_flags
C1A C 0.39457(8) 0.97536(9) 0.82630(6) 0.01158(18) Uani 1 1 d .
C2A C 0.39016(9) 1.06038(11) 0.86737(6) 0.0137(2) Uani 1 1 d .
C3A C 0.35368(11) 1.15587(11) 0.84853(6) 0.0173(2) Uani 1 1 d .
H3A H 0.3507 1.2129 0.8760 0.021 Uiso 1 1 calc R
C4A C 0.32121(12) 1.17078(12) 0.79047(6) 0.0198(3) Uani 1 1 d .
H4A H 0.2980 1.2375 0.7785 0.024 Uiso 1 1 calc R
C5A C 0.32336(10) 1.08750(11) 0.75088(6) 0.0170(2) Uani 1 1 d .
H5A H 0.3009 1.0969 0.7115 0.020 Uiso 1 1 calc R
C6A C 0.35858(9) 0.98847(10) 0.76817(6) 0.0134(2) Uani 1 1 d .
C7A C 0.35207(10) 0.90412(11) 0.72485(6) 0.0147(2) Uani 1 1 d .
H7A H 0.3331 0.9221 0.6856 0.018 Uiso 1 1 calc R
C8A C 0.36377(10) 0.72814(11) 0.69073(6) 0.0142(2) Uani 1 1 d .
C9A C 0.37918(11) 0.74709(13) 0.63017(6) 0.0184(3) Uani 1 1 d .
H9A H 0.3906 0.8167 0.6163 0.022 Uiso 1 1 calc R
C10A C 0.37752(12) 0.66267(14) 0.59036(6) 0.0228(3) Uani 1 1 d .
H10A H 0.3866 0.6750 0.5490 0.027 Uiso 1 1 calc R
C11A C 0.36266(12) 0.56069(13) 0.61079(6) 0.0234(3) Uani 1 1 d .
H11A H 0.3624 0.5036 0.5833 0.028 Uiso 1 1 calc R
C12A C 0.34826(11) 0.54123(13) 0.67087(6) 0.0198(3) Uani 1 1 d .
H12A H 0.3388 0.4711 0.6846 0.024 Uiso 1 1 calc R
C13A C 0.34770(10) 0.62546(11) 0.71124(6) 0.0146(2) Uani 1 1 d .
C14A C 0.29384(10) 0.53474(11) 0.79656(6) 0.0152(2) Uani 1 1 d .
H14A H 0.2663 0.4857 0.7700 0.018 Uiso 1 1 calc R
C15A C 0.28432(10) 0.51569(11) 0.85932(6) 0.0151(2) Uani 1 1 d .
C16A C 0.24746(10) 0.41665(12) 0.87579(7) 0.0180(2) Uani 1 1 d .
H16A H 0.2278 0.3696 0.8454 0.022 Uiso 1 1 calc R
C17A C 0.23927(11) 0.38659(12) 0.93422(7) 0.0210(3) Uani 1 1 d .
H17A H 0.2145 0.3197 0.9445 0.025 Uiso 1 1 calc R
C18A C 0.26847(11) 0.45719(12) 0.97849(7) 0.0198(3) Uani 1 1 d .
H18A H 0.2641 0.4363 1.0191 0.024 Uiso 1 1 calc R
C19A C 0.30335(10) 0.55593(11) 0.96539(6) 0.0170(2) Uani 1 1 d .
C20A C 0.31112(9) 0.58940(11) 0.90447(6) 0.0145(2) Uani 1 1 d .
C21A C 0.42623(10) 1.04216(12) 0.92952(6) 0.0165(2) Uani 1 1 d .
H21C H 0.4043 0.9726 0.9437 0.020 Uiso 1 1 calc R
H21D H 0.4936 1.0390 0.9277 0.020 Uiso 1 1 calc R
C22A C 0.39929(11) 1.12451(13) 0.97441(6) 0.0194(3) Uani 1 1 d .
H22A H 0.3364 1.1415 0.9780 0.023 Uiso 1 1 calc R
C23A C 0.45765(14) 1.17476(15) 1.00917(7) 0.0280(3) Uani 1 1 d .
H23A H 0.5210 1.1595 1.0066 0.034 Uiso 1 1 calc R
H23B H 0.4363 1.2261 1.0367 0.034 Uiso 1 1 calc R
C24A C 0.34082(13) 0.62617(13) 1.01342(7) 0.0238(3) Uani 1 1 d .
H24C H 0.3093 0.6103 1.0515 0.029 Uiso 1 1 calc R
H24D H 0.3280 0.7007 1.0031 0.029 Uiso 1 1 calc R
C25A C 0.44242(16) 0.6123(2) 1.02193(8) 0.0381(5) Uani 1 1 d .
H25A H 0.4713 0.6584 1.0495 0.046 Uiso 1 1 calc R
C26A C 0.49421(15) 0.5436(2) 0.99525(8) 0.0470(6) Uani 1 1 d .
H26C H 0.4686 0.4957 0.9673 0.056 Uiso 1 1 calc R
H26D H 0.5576 0.5413 1.0038 0.056 Uiso 1 1 calc R
C1B C 0.56101(9) 0.64460(10) 0.77193(6) 0.0125(2) Uani 1 1 d .
C2B C 0.55587(9) 0.53440(11) 0.78198(6) 0.0141(2) Uani 1 1 d .
C3B C 0.57632(11) 0.46546(12) 0.73601(6) 0.0185(3) Uani 1 1 d .
H3B H 0.5721 0.3916 0.7430 0.022 Uiso 1 1 calc R
C4B C 0.60316(12) 0.50114(13) 0.67938(7) 0.0223(3) Uani 1 1 d .
H4B H 0.6154 0.4523 0.6482 0.027 Uiso 1 1 calc R
C5B C 0.61138(11) 0.60739(12) 0.66988(6) 0.0188(3) Uani 1 1 d .
H5B H 0.6309 0.6321 0.6320 0.023 Uiso 1 1 calc R
C6B C 0.59136(9) 0.68138(11) 0.71548(6) 0.0141(2) Uani 1 1 d .
C7B C 0.60214(10) 0.79141(12) 0.69998(6) 0.0150(2) Uani 1 1 d .
H7B H 0.6204 0.8070 0.6603 0.018 Uiso 1 1 calc R
C8B C 0.60063(10) 0.97516(11) 0.71409(6) 0.0144(2) Uani 1 1 d .
C9B C 0.59092(11) 1.00529(12) 0.65428(6) 0.0183(3) Uani 1 1 d .
H9B H 0.5761 0.9541 0.6249 0.022 Uiso 1 1 calc R
C10B C 0.60307(12) 1.11009(13) 0.63806(6) 0.0208(3) Uani 1 1 d .
H10B H 0.5978 1.1303 0.5974 0.025 Uiso 1 1 calc R
C11B C 0.62299(12) 1.18570(13) 0.68112(7) 0.0210(3) Uani 1 1 d .
H11B H 0.6313 1.2573 0.6696 0.025 Uiso 1 1 calc R
C12B C 0.63085(11) 1.15746(12) 0.74070(7) 0.0186(2) Uani 1 1 d .
H12B H 0.6432 1.2099 0.7699 0.022 Uiso 1 1 calc R
C13B C 0.62063(10) 1.05189(11) 0.75778(6) 0.0140(2) Uani 1 1 d .
C14B C 0.67359(10) 1.06401(11) 0.85695(6) 0.0138(2) Uani 1 1 d .
H14B H 0.7051 1.1258 0.8446 0.017 Uiso 1 1 calc R
C15B C 0.68150(9) 1.03397(11) 0.91852(6) 0.0138(2) Uani 1 1 d .
C16B C 0.72061(10) 1.10991(11) 0.95702(6) 0.0164(2) Uani 1 1 d .
H16B H 0.7433 1.1740 0.9408 0.020 Uiso 1 1 calc R
C17B C 0.72635(11) 1.09269(12) 1.01744(6) 0.0191(3) Uani 1 1 d .
H17B H 0.7529 1.1441 1.0429 0.023 Uiso 1 1 calc R
C18B C 0.69225(11) 0.99765(12) 1.04086(6) 0.0187(3) Uani 1 1 d .
H18B H 0.6949 0.9862 1.0827 0.022 Uiso 1 1 calc R
C19B C 0.65513(10) 0.92057(11) 1.00492(6) 0.0151(2) Uani 1 1 d .
C20B C 0.65070(9) 0.93430(11) 0.94178(5) 0.0132(2) Uani 1 1 d .
C21B C 0.52901(10) 0.49659(11) 0.84364(6) 0.0160(2) Uani 1 1 d .
H21A H 0.5780 0.5160 0.8720 0.019 Uiso 1 1 calc R
H21B H 0.4731 0.5344 0.8560 0.019 Uiso 1 1 calc R
C22B C 0.51203(12) 0.38024(12) 0.84846(7) 0.0212(3) Uani 1 1 d .
H22B H 0.4633 0.3512 0.8259 0.025 Uiso 1 1 calc R
C23B C 0.56070(14) 0.31510(15) 0.88224(9) 0.0297(4) Uani 1 1 d .
H23C H 0.6099 0.3416 0.9054 0.036 Uiso 1 1 calc R
H23D H 0.5463 0.2420 0.8833 0.036 Uiso 1 1 calc R
C24B C 0.61639(11) 0.81995(12) 1.03203(6) 0.0193(3) Uani 1 1 d .
H24A H 0.5587 0.8371 1.0528 0.023 Uiso 1 1 calc R
H24B H 0.6020 0.7697 0.9995 0.023 Uiso 1 1 calc R
C25B C 0.67965(13) 0.76760(12) 1.07517(7) 0.0228(3) Uani 1 1 d .
H25B H 0.7396 0.7518 1.0617 0.027 Uiso 1 1 calc R
C26B C 0.65842(15) 0.74144(13) 1.13088(7) 0.0273(3) Uani 1 1 d .
H26A H 0.5992 0.7559 1.1459 0.033 Uiso 1 1 calc R
H26B H 0.7025 0.7083 1.1556 0.033 Uiso 1 1 calc R
N1A N 0.37012(8) 0.80649(9) 0.73566(5) 0.01333(19) Uani 1 1 d .
N2A N 0.33741(8) 0.61412(9) 0.77321(5) 0.01445(19) Uani 1 1 d .
N1B N 0.58919(9) 0.87047(9) 0.73539(5) 0.0136(2) Uani 1 1 d .
N2B N 0.62718(8) 1.01393(8) 0.81685(5) 0.01346(17) Uani 1 1 d .
O1A O 0.43331(7) 0.88533(8) 0.84419(4) 0.01259(16) Uani 1 1 d .
O2A O 0.34207(8) 0.68417(8) 0.89394(4) 0.01675(18) Uani 1 1 d .
O1B O 0.53502(6) 0.71020(7) 0.81536(4) 0.01229(15) Uani 1 1 d .
O2B O 0.62044(8) 0.85725(8) 0.90928(4) 0.01592(18) Uani 1 1 d .
Zn1A Zn 0.396475(10) 0.736879(11) 0.820988(6) 0.01142(3) Uani 1 1 d .
Zn1B Zn 0.570471(10) 0.864835(11) 0.829345(6) 0.01163(3) Uani 1 1 d .

loop_
_atom_site_aniso_label
_atom_site_aniso_U_11
_atom_site_aniso_U_22
_atom_site_aniso_U_33
_atom_site_aniso_U_23
_atom_site_aniso_U_13
_atom_site_aniso_U_12
C1A 0.0126(4) 0.0088(4) 0.0134(4) 0.0006(4) 0.0020(4) -0.0007(3)
C2A 0.0136(5) 0.0109(5) 0.0168(5) -0.0004(4) 0.0011(4) -0.0009(4)
C3A 0.0200(6) 0.0103(5) 0.0217(5) -0.0033(4) 0.0003(5) 0.0024(5)
C4A 0.0267(7) 0.0107(6) 0.0221(6) 0.0022(5) -0.0021(5) 0.0042(5)
C5A 0.0191(6) 0.0132(6) 0.0187(5) 0.0026(5) -0.0017(4) 0.0011(5)
C6A 0.0150(5) 0.0110(5) 0.0142(4) -0.0003(4) -0.0003(4) 0.0003(4)
C7A 0.0161(5) 0.0147(6) 0.0133(4) 0.0005(4) -0.0004(4) 0.0005(5)
C8A 0.0159(5) 0.0144(6) 0.0124(4) -0.0023(4) -0.0025(4) 0.0006(4)
C9A 0.0218(6) 0.0207(7) 0.0127(5) 0.0010(5) -0.0005(4) -0.0003(5)
C10A 0.0260(7) 0.0276(8) 0.0147(5) -0.0043(5) 0.0004(5) -0.0014(6)
C11A 0.0277(8) 0.0238(8) 0.0185(6) -0.0074(5) -0.0012(5) -0.0012(6)
C12A 0.0219(7) 0.0180(7) 0.0196(5) -0.0061(5) 0.0001(5) -0.0021(5)
C13A 0.0139(5) 0.0153(6) 0.0146(5) -0.0027(4) -0.0013(4) -0.0020(4)
C14A 0.0135(5) 0.0126(6) 0.0195(5) -0.0018(4) -0.0014(4) -0.0007(4)
C15A 0.0126(5) 0.0138(6) 0.0188(5) 0.0011(4) 0.0011(4) -0.0008(4)
C16A 0.0143(5) 0.0141(6) 0.0256(6) 0.0006(5) 0.0019(5) -0.0018(5)
C17A 0.0206(6) 0.0143(6) 0.0279(7) 0.0051(5) 0.0042(5) -0.0021(5)
C18A 0.0201(6) 0.0182(6) 0.0212(6) 0.0046(5) 0.0054(5) 0.0004(5)
C19A 0.0176(6) 0.0158(6) 0.0177(5) 0.0033(4) 0.0041(4) 0.0023(5)
C20A 0.0134(5) 0.0130(6) 0.0171(5) 0.0013(4) 0.0026(4) 0.0008(4)
C21A 0.0194(6) 0.0142(6) 0.0159(5) -0.0031(4) -0.0010(4) 0.0010(5)
C22A 0.0184(6) 0.0213(7) 0.0184(5) -0.0035(5) 0.0028(5) 0.0006(5)
C23A 0.0312(9) 0.0295(9) 0.0232(6) -0.0093(6) 0.0009(6) -0.0039(7)
C24A 0.0352(9) 0.0201(7) 0.0161(5) 0.0019(5) 0.0018(5) -0.0026(6)
C25A 0.0342(10) 0.0593(14) 0.0208(7) 0.0030(8) -0.0013(6) -0.0218(10)
C26A 0.0216(8) 0.095(2) 0.0249(8) 0.0135(9) -0.0034(7) 0.0014(11)
C1B 0.0118(5) 0.0111(5) 0.0146(4) -0.0021(4) -0.0006(4) 0.0013(4)
C2B 0.0131(5) 0.0110(5) 0.0181(5) -0.0009(4) 0.0005(4) 0.0007(4)
C3B 0.0220(6) 0.0118(6) 0.0218(6) -0.0029(5) 0.0020(5) 0.0011(5)
C4B 0.0287(8) 0.0169(7) 0.0212(6) -0.0065(5) 0.0033(6) 0.0027(6)
C5B 0.0230(7) 0.0171(6) 0.0164(5) -0.0033(5) 0.0033(5) 0.0023(5)
C6B 0.0160(5) 0.0121(6) 0.0143(5) -0.0021(4) 0.0003(4) 0.0008(4)
C7B 0.0162(5) 0.0153(6) 0.0137(5) -0.0006(4) 0.0008(4) 0.0003(5)
C8B 0.0148(5) 0.0132(6) 0.0151(5) 0.0018(4) -0.0003(4) 0.0004(4)
C9B 0.0227(7) 0.0180(7) 0.0142(5) 0.0014(5) -0.0009(4) 0.0011(5)
C10B 0.0250(7) 0.0203(7) 0.0170(5) 0.0046(5) 0.0005(5) 0.0032(6)
C11B 0.0274(7) 0.0146(6) 0.0211(6) 0.0054(5) 0.0015(5) 0.0028(5)
C12B 0.0233(7) 0.0130(6) 0.0194(5) 0.0006(5) 0.0003(5) 0.0013(5)
C13B 0.0148(5) 0.0125(6) 0.0147(5) 0.0011(4) -0.0003(4) 0.0009(4)
C14B 0.0142(5) 0.0116(5) 0.0157(5) 0.0000(4) -0.0002(4) -0.0007(4)
C15B 0.0134(5) 0.0127(5) 0.0153(5) -0.0020(4) -0.0009(4) -0.0002(4)
C16B 0.0164(6) 0.0142(6) 0.0186(5) -0.0035(5) -0.0011(4) -0.0022(5)
C17B 0.0226(7) 0.0179(6) 0.0168(5) -0.0055(5) -0.0026(5) -0.0015(5)
C18B 0.0229(7) 0.0187(6) 0.0145(5) -0.0036(5) -0.0005(5) -0.0002(5)
C19B 0.0168(5) 0.0146(6) 0.0139(4) -0.0017(4) 0.0000(4) 0.0010(4)
C20B 0.0121(5) 0.0136(6) 0.0141(4) -0.0013(4) -0.0013(4) 0.0017(4)
C21B 0.0157(5) 0.0122(5) 0.0201(5) 0.0010(4) 0.0015(4) 0.0013(4)
C22B 0.0217(7) 0.0138(6) 0.0282(7) 0.0000(5) 0.0054(5) -0.0016(5)
C23B 0.0304(9) 0.0185(8) 0.0402(9) 0.0092(7) 0.0083(7) 0.0044(6)
C24B 0.0250(7) 0.0171(7) 0.0160(5) 0.0007(5) 0.0019(5) -0.0024(5)
C25B 0.0290(8) 0.0170(6) 0.0225(6) 0.0004(5) 0.0014(6) 0.0012(6)
C26B 0.0407(10) 0.0203(7) 0.0209(6) 0.0037(5) -0.0031(6) -0.0052(7)
N1A 0.0146(5) 0.0123(5) 0.0131(4) -0.0013(4) -0.0007(3) 0.0003(4)
N2A 0.0150(5) 0.0134(5) 0.0150(4) -0.0009(4) -0.0005(4) -0.0014(4)
N1B 0.0151(5) 0.0119(5) 0.0139(4) 0.0000(4) -0.0010(3) -0.0009(4)
N2B 0.0147(4) 0.0109(4) 0.0147(4) -0.0006(4) -0.0008(4) -0.0002(3)
O1A 0.0136(4) 0.0092(4) 0.0150(3) -0.0001(3) -0.0006(3) 0.0011(3)
O2A 0.0223(5) 0.0111(4) 0.0169(4) 0.0009(3) 0.0033(3) -0.0031(4)
O1B 0.0131(3) 0.0105(4) 0.0132(3) -0.0019(3) -0.0001(3) 0.0002(3)
O2B 0.0202(5) 0.0122(4) 0.0154(4) -0.0003(3) -0.0045(3) -0.0021(4)
Zn1A 0.01232(5) 0.00932(6) 0.01263(5) -0.00026(5) -0.00002(5) -0.00060(4)
Zn1B 0.01254(5) 0.00989(6) 0.01247(5) -0.00073(5) -0.00109(5) -0.00088(5)

loop_
_atom_type_symbol
_atom_type_description
_atom_type_scat_dispersion_real
_atom_type_scat_dispersion_imag
_atom_type_scat_source
C C 0.0033 0.0016 'International Tables Vol C Tables 4.2.6.8 and 6.1.1.4'
H H 0.0000 0.0000 'International Tables Vol C Tables 4.2.6.8 and 6.1.1.4'
N N 0.0061 0.0033 'International Tables Vol C Tables 4.2.6.8 and 6.1.1.4'
O O 0.0106 0.0060 'International Tables Vol C Tables 4.2.6.8 and 6.1.1.4'
Zn Zn 0.2839 1.4301 'International Tables Vol C Tables 4.2.6.8 and 6.1.1.4'

loop_
_geom_angle_atom_site_label_1
_geom_angle_atom_site_label_2
_geom_angle_atom_site_label_3
_geom_angle
O1A C1A C6A 122.35(11)
O1A C1A C2A 118.21(12)
C6A C1A C2A 119.44(11)
C3A C2A C1A 118.79(12)
C3A C2A C21A 123.33(12)
C1A C2A C21A 117.88(12)
C2A C3A C4A 122.14(13)
C5A C4A C3A 119.20(13)
C4A C5A C6A 120.77(13)
C5A C6A C1A 119.59(11)
C5A C6A C7A 116.60(12)
C1A C6A C7A 123.77(12)
N1A C7A C6A 124.69(12)
C9A C8A C13A 120.41(12)
C9A C8A N1A 124.04(13)
C13A C8A N1A 115.37(11)
C10A C9A C8A 119.21(14)
C11A C10A C9A 120.38(13)
C12A C11A C10A 120.68(14)
C11A C12A C13A 119.61(15)
C12A C13A C8A 119.68(13)
C12A C13A N2A 124.22(13)
C8A C13A N2A 115.98(11)
N2A C14A C15A 124.91(12)
C16A C15A C20A 119.89(13)
C16A C15A C14A 116.24(13)
C20A C15A C14A 123.85(13)
C17A C16A C15A 121.98(14)
C16A C17A C18A 118.21(14)
C19A C18A C17A 122.62(13)
C18A C19A C20A 119.94(13)
C18A C19A C24A 121.27(12)
C20A C19A C24A 118.60(13)
O2A C20A C15A 124.56(12)
O2A C20A C19A 118.16(12)
C15A C20A C19A 117.28(13)
C22A C21A C2A 114.86(13)
C23A C22A C21A 124.01(15)
C19A C24A C25A 112.49(15)
C26A C25A C24A 126.50(19)
O1B C1B C2B 118.82(11)
O1B C1B C6B 122.35(12)
C2B C1B C6B 118.81(12)
C3B C2B C1B 119.47(13)
C3B C2B C21B 122.45(12)
C1B C2B C21B 118.08(12)
C2B C3B C4B 122.08(14)
C5B C4B C3B 118.84(13)
C4B C5B C6B 121.31(13)
C5B C6B C1B 119.39(13)
C5B C6B C7B 116.20(12)
C1B C6B C7B 124.40(12)
N1B C7B C6B 125.72(12)
C9B C8B C13B 119.86(13)
C9B C8B N1B 124.36(13)
C13B C8B N1B 115.76(11)
C10B C9B C8B 119.88(14)
C9B C10B C11B 120.24(13)
C12B C11B C10B 120.54(14)
C11B C12B C13B 120.06(14)
C12B C13B C8B 119.39(12)
C12B C13B N2B 125.09(12)
C8B C13B N2B 115.51(12)
N2B C14B C15B 125.48(13)
C16B C15B C14B 116.05(12)
C16B C15B C20B 120.20(12)
C14B C15B C20B 123.74(12)
C17B C16B C15B 121.23(13)
C16B C17B C18B 118.84(13)
C19B C18B C17B 121.94(13)
C18B C19B C20B 120.76(13)
C18B C19B C24B 120.49(12)
C20B C19B C24B 118.74(12)
O2B C20B C19B 118.77(12)
O2B C20B C15B 124.36(11)
C19B C20B C15B 116.87(11)
C22B C21B C2B 114.83(12)
C23B C22B C21B 124.25(17)
C25B C24B C19B 113.45(13)
C26B C25B C24B 124.97(18)
C7A N1A C8A 121.69(11)
C7A N1A Zn1A 126.91(9)
C8A N1A Zn1A 111.00(9)
C14A N2A C13A 121.97(12)
C14A N2A Zn1A 125.15(9)
C13A N2A Zn1A 112.87(9)
C7B N1B C8B 120.01(12)
C7B N1B Zn1B 127.01(10)
C8B N1B Zn1B 112.34(8)
C14B N2B C13B 121.37(11)
C14B N2B Zn1B 124.14(9)
C13B N2B Zn1B 114.07(8)
C1A O1A Zn1A 127.04(8)
C1A O1A Zn1B 118.39(8)
Zn1A O1A Zn1B 95.87(4)
C20A O2A Zn1A 127.79(9)
C1B O1B Zn1B 129.29(8)
C1B O1B Zn1A 115.31(8)
Zn1B O1B Zn1A 94.81(4)
C20B O2B Zn1B 127.72(9)
O2A Zn1A O1A 102.30(4)
O2A Zn1A O1B 113.61(4)
O1A Zn1A O1B 84.55(4)
O2A Zn1A N2A 90.32(4)
O1A Zn1A N2A 159.89(4)
O1B Zn1A N2A 104.86(4)
O2A Zn1A N1A 145.21(5)
O1A Zn1A N1A 83.99(4)
O1B Zn1A N1A 100.98(4)
N2A Zn1A N1A 76.84(4)
O2A Zn1A Zn1B 118.61(3)
O1A Zn1A Zn1B 42.46(3)
O1B Zn1A Zn1B 42.43(3)
N2A Zn1A Zn1B 141.61(3)
N1A Zn1A Zn1B 89.25(3)
O2B Zn1B O1B 100.95(4)
O2B Zn1B O1A 103.10(4)
O1B Zn1B O1A 84.10(4)
O2B Zn1B N2B 91.05(4)
O1B Zn1B N2B 161.24(4)
O1A Zn1B N2B 107.34(4)
O2B Zn1B N1B 150.35(5)
O1B Zn1B N1B 85.02(4)
O1A Zn1B N1B 106.42(4)
N2B Zn1B N1B 77.56(5)
O2B Zn1B Zn1A 110.44(3)
O1B Zn1B Zn1A 42.76(3)
O1A Zn1B Zn1A 41.67(3)
N2B Zn1B Zn1A 144.43(3)
N1B Zn1B Zn1A 93.75(3)

loop_
_geom_bond_atom_site_label_1
_geom_bond_atom_site_label_2
_geom_bond_distance
C1A O1A 1.3355(15)
C1A C6A 1.4156(18)
C1A C2A 1.4181(18)
C2A C3A 1.388(2)
C2A C21A 1.5082(19)
C3A C4A 1.399(2)
C4A C5A 1.379(2)
C5A C6A 1.4106(19)
C6A C7A 1.4469(18)
C7A N1A 1.2874(18)
C8A C9A 1.3969(19)
C8A C13A 1.399(2)
C8A N1A 1.4169(17)
C9A C10A 1.393(2)
C10A C11A 1.388(2)
C11A C12A 1.386(2)
C12A C13A 1.3989(19)
C13A N2A 1.4048(17)
C14A N2A 1.3011(18)
C14A C15A 1.4343(18)
C15A C16A 1.415(2)
C15A C20A 1.4319(19)
C16A C17A 1.369(2)
C17A C18A 1.403(2)
C18A C19A 1.383(2)
C19A C20A 1.4343(18)
C19A C24A 1.501(2)
C20A O2A 1.3047(18)
C21A C22A 1.502(2)
C22A C23A 1.321(2)
C24A C25A 1.512(3)
C25A C26A 1.301(4)
C1B O1B 1.3354(15)
C1B C2B 1.4158(19)
C1B C6B 1.4199(18)
C2B C3B 1.3836(19)
C2B C21B 1.5148(19)
C3B C4B 1.404(2)
C4B C5B 1.368(2)
C5B C6B 1.4175(19)
C6B C7B 1.445(2)
C7B N1B 1.2917(18)
C8B C9B 1.4011(19)
C8B C13B 1.4105(19)
C8B N1B 1.4192(18)
C9B C10B 1.388(2)
C10B C11B 1.391(2)
C11B C12B 1.387(2)
C12B C13B 1.399(2)
C13B N2B 1.4120(17)
C14B N2B 1.2937(17)
C14B C15B 1.4363(18)
C15B C16B 1.4138(19)
C15B C20B 1.439(2)
C16B C17B 1.3744(19)
C17B C18B 1.405(2)
C18B C19B 1.3777(19)
C19B C20B 1.4275(17)
C19B C24B 1.522(2)
C20B O2B 1.2961(16)
C21B C22B 1.498(2)
C22B C23B 1.328(3)
C24B C25B 1.495(2)
C25B C26B 1.329(2)
N1A Zn1A 2.1414(11)
N2A Zn1A 2.0770(11)
N1B Zn1B 2.1252(11)
N2B Zn1B 2.0822(11)
O1A Zn1A 2.0241(10)
O1A Zn1B 2.0551(10)
O2A Zn1A 1.9381(10)
O1B Zn1B 2.0504(9)
O1B Zn1A 2.0634(10)
O2B Zn1B 1.9384(10)
Zn1A Zn1B 3.0285(2)

loop_
_geom_torsion_atom_site_label_1
_geom_torsion_atom_site_label_2
_geom_torsion_atom_site_label_3
_geom_torsion_atom_site_label_4
_geom_torsion
O1A C1A C2A C3A 177.22(12)
C6A C1A C2A C3A -2.51(19)
O1A C1A C2A C21A -2.38(18)
C6A C1A C2A C21A 177.90(12)
C1A C2A C3A C4A 0.0(2)
C21A C2A C3A C4A 179.60(15)
C2A C3A C4A C5A 1.6(2)
C3A C4A C5A C6A -0.6(2)
C4A C5A C6A C1A -1.9(2)
C4A C5A C6A C7A 175.82(14)
O1A C1A C6A C5A -176.29(12)
C2A C1A C6A C5A 3.42(19)
O1A C1A C6A C7A 6.2(2)
C2A C1A C6A C7A -174.10(13)
C5A C6A C7A N1A -170.92(14)
C1A C6A C7A N1A 6.7(2)
C13A C8A C9A C10A 0.6(2)
N1A C8A C9A C10A 175.41(15)
C8A C9A C10A C11A -1.4(2)
C9A C10A C11A C12A 0.7(3)
C10A C11A C12A C13A 0.7(3)
C11A C12A C13A C8A -1.5(2)
C11A C12A C13A N2A -177.33(15)
C9A C8A C13A C12A 0.8(2)
N1A C8A C13A C12A -174.43(13)
C9A C8A C13A N2A 177.01(13)
N1A C8A C13A N2A 1.76(18)
N2A C14A C15A C16A -170.08(14)
N2A C14A C15A C20A 8.8(3)
C20A C15A C16A C17A -2.4(2)
C14A C15A C16A C17A 176.55(14)
C15A C16A C17A C18A 0.1(2)
C16A C17A C18A C19A 1.2(2)
C17A C18A C19A C20A -0.3(2)
C17A C18A C19A C24A -175.11(15)
C16A C15A C20A O2A -176.94(14)
C14A C15A C20A O2A 4.2(2)
C16A C15A C20A C19A 3.2(2)
C14A C15A C20A C19A -175.64(14)
C18A C19A C20A O2A 178.20(14)
C24A C19A C20A O2A -6.8(2)
C18A C19A C20A C15A -1.9(2)
C24A C19A C20A C15A 173.04(14)
C3A C2A C21A C22A 14.6(2)
C1A C2A C21A C22A -165.79(12)
C2A C21A C22A C23A -128.04(17)
C18A C19A C24A C25A 92.49(18)
C20A C19A C24A C25A -82.41(18)
C19A C24A C25A C26A -4.8(3)
O1B C1B C2B C3B 175.39(13)
C6B C1B C2B C3B -3.0(2)
O1B C1B C2B C21B -5.36(19)
C6B C1B C2B C21B 176.27(12)
C1B C2B C3B C4B 0.7(2)
C21B C2B C3B C4B -178.53(15)
C2B C3B C4B C5B 1.6(3)
C3B C4B C5B C6B -1.5(3)
C4B C5B C6B C1B -0.8(2)
C4B C5B C6B C7B -179.68(15)
O1B C1B C6B C5B -175.25(13)
C2B C1B C6B C5B 3.1(2)
O1B C1B C6B C7B 3.5(2)
C2B C1B C6B C7B -178.20(13)
C5B C6B C7B N1B -178.51(15)
C1B C6B C7B N1B 2.7(2)
C13B C8B C9B C10B 1.5(2)
N1B C8B C9B C10B 179.63(14)
C8B C9B C10B C11B -1.3(2)
C9B C10B C11B C12B -0.1(3)
C10B C11B C12B C13B 1.3(3)
C11B C12B C13B C8B -1.2(2)
C11B C12B C13B N2B 179.98(14)
C9B C8B C13B C12B -0.2(2)
N1B C8B C13B C12B -178.53(13)
C9B C8B C13B N2B 178.73(13)
N1B C8B C13B N2B 0.40(18)
N2B C14B C15B C16B -168.23(14)
N2B C14B C15B C20B 10.5(2)
C14B C15B C16B C17B 175.82(14)
C20B C15B C16B C17B -3.0(2)
C15B C16B C17B C18B -0.2(2)
C16B C17B C18B C19B 1.4(2)
C17B C18B C19B C20B 0.6(2)
C17B C18B C19B C24B -178.24(15)
C18B C19B C20B O2B 175.80(14)
C24B C19B C20B O2B -5.4(2)
C18B C19B C20B C15B -3.6(2)
C24B C19B C20B C15B 175.24(13)
C16B C15B C20B O2B -174.59(13)
C14B C15B C20B O2B 6.7(2)
C16B C15B C20B C19B 4.8(2)
C14B C15B C20B C19B -173.94(13)
C3B C2B C21B C22B -9.2(2)
C1B C2B C21B C22B 171.62(13)
C2B C21B C22B C23B 117.00(18)
C18B C19B C24B C25B -49.7(2)
C20B C19B C24B C25B 131.43(14)
C19B C24B C25B C26B 126.13(17)
C6A C7A N1A C8A -178.89(13)
C6A C7A N1A Zn1A 9.0(2)
C9A C8A N1A C7A 30.3(2)
C13A C8A N1A C7A -154.61(13)
C9A C8A N1A Zn1A -156.41(12)
C13A C8A N1A Zn1A 18.65(15)
C15A C14A N2A C13A 177.01(14)
C15A C14A N2A Zn1A -4.0(2)
C12A C13A N2A C14A -27.2(2)
C8A C13A N2A C14A 156.82(14)
C12A C13A N2A Zn1A 153.75(12)
C8A C13A N2A Zn1A -22.24(15)
C6B C7B N1B C8B -178.86(13)
C6B C7B N1B Zn1B 11.1(2)
C9B C8B N1B C7B 25.7(2)
C13B C8B N1B C7B -156.04(14)
C9B C8B N1B Zn1B -162.89(12)
C13B C8B N1B Zn1B 15.35(15)
C15B C14B N2B C13B 177.55(13)
C15B C14B N2B Zn1B -10.4(2)
C12B C13B N2B C14B -24.9(2)
C8B C13B N2B C14B 156.28(13)
C12B C13B N2B Zn1B 162.35(12)
C8B C13B N2B Zn1B -16.51(15)
C6A C1A O1A Zn1A -35.44(16)
C2A C1A O1A Zn1A 144.84(9)
C6A C1A O1A Zn1B 88.17(13)
C2A C1A O1A Zn1B -91.54(12)
C15A C20A O2A Zn1A -21.3(2)
C19A C20A O2A Zn1A 158.58(10)
C2B C1B O1B Zn1B 157.29(10)
C6B C1B O1B Zn1B -24.40(18)
C2B C1B O1B Zn1A -82.25(13)
C6B C1B O1B Zn1A 96.06(13)
C19B C20B O2B Zn1B 158.57(10)
C15B C20B O2B Zn1B -22.1(2)
C20A O2A Zn1A O1A -176.02(12)
C20A O2A Zn1A O1B -86.64(12)
C20A O2A Zn1A N2A 19.76(12)
C20A O2A Zn1A N1A 86.75(14)
C20A O2A Zn1A Zn1B -133.86(11)
C1A O1A Zn1A O2A -108.23(10)
Zn1B O1A Zn1A O2A 119.20(4)
C1A O1A Zn1A O1B 138.75(10)
Zn1B O1A Zn1A O1B 6.18(4)
C1A O1A Zn1A N2A 19.49(19)
Zn1B O1A Zn1A N2A -113.08(12)
C1A O1A Zn1A N1A 37.07(10)
Zn1B O1A Zn1A N1A -95.49(4)
C1A O1A Zn1A Zn1B 132.57(12)
C1B O1B Zn1A O2A 114.78(9)
Zn1B O1B Zn1A O2A -107.25(4)
C1B O1B Zn1A O1A -144.16(9)
Zn1B O1B Zn1A O1A -6.19(4)
C1B O1B Zn1A N2A 17.75(9)
Zn1B O1B Zn1A N2A 155.73(4)
C1B O1B Zn1A N1A -61.39(9)
Zn1B O1B Zn1A N1A 76.59(4)
C1B O1B Zn1A Zn1B -137.98(10)
C14A N2A Zn1A O2A -7.36(13)
C13A N2A Zn1A O2A 171.68(10)
C14A N2A Zn1A O1A -136.75(13)
C13A N2A Zn1A O1A 42.28(18)
C14A N2A Zn1A O1B 107.22(12)
C13A N2A Zn1A O1B -73.75(10)
C14A N2A Zn1A N1A -154.72(13)
C13A N2A Zn1A N1A 24.31(9)
C14A N2A Zn1A Zn1B 133.74(11)
C13A N2A Zn1A Zn1B -47.23(12)
C7A N1A Zn1A O2A 78.84(15)
C8A N1A Zn1A O2A -93.99(11)
C7A N1A Zn1A O1A -24.09(12)
C8A N1A Zn1A O1A 163.08(10)
C7A N1A Zn1A O1B -107.33(12)
C8A N1A Zn1A O1B 79.84(10)
C7A N1A Zn1A N2A 149.78(13)
C8A N1A Zn1A N2A -23.05(9)
C7A N1A Zn1A Zn1B -66.31(12)
C8A N1A Zn1A Zn1B 120.85(9)
C20B O2B Zn1B O1B -177.19(12)
C20B O2B Zn1B O1A -90.77(12)
C20B O2B Zn1B N2B 17.31(12)
C20B O2B Zn1B N1B 83.54(15)
C20B O2B Zn1B Zn1A -133.74(11)
C1B O1B Zn1B O2B -123.10(11)
Zn1A O1B Zn1B O2B 108.34(5)
C1B O1B Zn1B O1A 134.66(11)
Zn1A O1B Zn1B O1A 6.10(4)
C1B O1B Zn1B N2B 5.77(19)
Zn1A O1B Zn1B N2B -122.79(12)
C1B O1B Zn1B N1B 27.55(11)
Zn1A O1B Zn1B N1B -101.01(4)
C1B O1B Zn1B Zn1A 128.56(12)
C1A O1A Zn1B O2B 115.80(9)
Zn1A O1A Zn1B O2B -106.13(4)
C1A O1A Zn1B O1B -144.30(9)
Zn1A O1A Zn1B O1B -6.23(4)
C1A O1A Zn1B N2B 20.50(10)
Zn1A O1A Zn1B N2B 158.57(4)
C1A O1A Zn1B N1B -61.27(10)
Zn1A O1A Zn1B N1B 76.80(5)
C1A O1A Zn1B Zn1A -138.07(11)
C14B N2B Zn1B O2B -1.41(12)
C13B N2B Zn1B O2B 171.15(9)
C14B N2B Zn1B O1B -131.55(13)
C13B N2B Zn1B O1B 41.01(18)
C14B N2B Zn1B O1A 102.66(11)
C13B N2B Zn1B O1A -84.78(9)
C14B N2B Zn1B N1B -153.79(12)
C13B N2B Zn1B N1B 18.77(9)
C14B N2B Zn1B Zn1A 127.35(10)
C13B N2B Zn1B Zn1A -60.09(11)
C7B N1B Zn1B O2B 82.87(15)
C8B N1B Zn1B O2B -87.79(13)
C7B N1B Zn1B O1B -20.57(13)
C8B N1B Zn1B O1B 168.77(10)
C7B N1B Zn1B O1A -102.91(13)
C8B N1B Zn1B O1A 86.43(10)
C7B N1B Zn1B N2B 152.42(13)
C8B N1B Zn1B N2B -18.24(9)
C7B N1B Zn1B Zn1A -62.47(13)
C8B N1B Zn1B Zn1A 126.87(9)
O2A Zn1A Zn1B O2B 10.55(5)
O1A Zn1A Zn1B O2B 86.85(5)
O1B Zn1A Zn1B O2B -84.00(5)
N2A Zn1A Zn1B O2B -123.77(6)
N1A Zn1A Zn1B O2B 168.74(5)
O2A Zn1A Zn1B O1B 94.55(5)
O1A Zn1A Zn1B O1B 170.85(6)
N2A Zn1A Zn1B O1B -39.77(7)
N1A Zn1A Zn1B O1B -107.25(5)
O2A Zn1A Zn1B O1A -76.30(5)
O1B Zn1A Zn1B O1A -170.85(6)
N2A Zn1A Zn1B O1A 149.38(7)
N1A Zn1A Zn1B O1A 81.90(5)
O2A Zn1A Zn1B N2B -113.15(7)
O1A Zn1A Zn1B N2B -36.84(7)
O1B Zn1A Zn1B N2B 152.30(7)
N2A Zn1A Zn1B N2B 112.53(8)
N1A Zn1A Zn1B N2B 45.05(6)
O2A Zn1A Zn1B N1B 173.07(5)
O1A Zn1A Zn1B N1B -110.63(5)
O1B Zn1A Zn1B N1B 78.52(5)
N2A Zn1A Zn1B N1B 38.75(6)
N1A Zn1A Zn1B N1B -28.73(5)
